data_7131794
loop_
_publ_author_name
'Zhou, Yunhao'
'Zheng, Tao'
'Xu, Yue'
'Li, Bo'
'Wang, Yuchi'
'Mei, Ruhuai'
'Gu, Linghui'
'Ma, Wenbo'

_publ_section_title
;
 Palladium-catalyzed distal selective C-H chalcogenation of biphenyl
 amines.
;
_journal_issue 53
_journal_name_full 'Chemical communications (Cambridge, England)'
_journal_page_first 8262
_journal_page_last 8265
_journal_paper_doi 10.1039/d3cc02209a
_journal_volume 59
_journal_year 2023
_chemical_formula_moiety 'C22 H15 N Se'
_chemical_formula_sum 'C22 H15 N Se'
_chemical_formula_weight 372.31
_space_group_crystal_system orthorhombic
_space_group_IT_number 61
_space_group_name_Hall '-P 2ac 2ab'
_space_group_name_H-M_alt 'P b c a'
_atom_sites_solution_hydrogens mixed
_atom_sites_solution_primary dual
_audit_creation_date 2023-03-27
_audit_creation_method
;
Olex2 1.3
(compiled 2020.11.12 svn.r5f609507 for OlexSys, GUI svn.r6408)
;
_audit_update_record
;
2023-04-14 deposited with the CCDC.	2023-06-07 downloaded from the CCDC.
;
_cell_angle_alpha 90
_cell_angle_beta 90
_cell_angle_gamma 90
_cell_formula_units_Z 8
_cell_length_a 8.3047(2)
_cell_length_b 18.4642(6)
_cell_length_c 21.7070(7)
_cell_measurement_reflns_used 6745
_cell_measurement_temperature 281(2)
_cell_measurement_theta_max 25.966
_cell_measurement_theta_min 2.206
_cell_volume 3328.54(17)
_computing_cell_refinement 'SAINT V8.40B (?, 2016)'
_computing_data_reduction 'SAINT V8.40B (?, 2016)'
_computing_molecular_graphics 'Olex2 1.3 (Dolomanov et al., 2009)'
_computing_publication_material 'Olex2 1.3 (Dolomanov et al., 2009)'
_computing_structure_refinement 'SHELXL 2014/7 (Sheldrick, 2015)'
_computing_structure_solution 'SHELXT 2018/2 (Sheldrick, 2018)'
_diffrn_ambient_temperature 281.0
_diffrn_measured_fraction_theta_full 1.000
_diffrn_measured_fraction_theta_max 1.000
_diffrn_measurement_device_type 'Bruker APEX-II CCD'
_diffrn_measurement_method '\f and \w scans'
_diffrn_radiation_type MoK\a
_diffrn_radiation_wavelength 0.71073
_diffrn_reflns_av_R_equivalents 0.0957
_diffrn_reflns_av_unetI/netI 0.0375
_diffrn_reflns_Laue_measured_fraction_full 1.000
_diffrn_reflns_Laue_measured_fraction_max 1.000
_diffrn_reflns_limit_h_max 9
_diffrn_reflns_limit_h_min -9
_diffrn_reflns_limit_k_max 21
_diffrn_reflns_limit_k_min -21
_diffrn_reflns_limit_l_max 25
_diffrn_reflns_limit_l_min -25
_diffrn_reflns_number 39085
_diffrn_reflns_point_group_measured_fraction_full 1.000
_diffrn_reflns_point_group_measured_fraction_max 1.000
_diffrn_reflns_theta_full 24.999
_diffrn_reflns_theta_max 24.999
_diffrn_reflns_theta_min 2.206
_diffrn_source_current 1.4
_diffrn_source_power 0.07
_diffrn_source_voltage 50.0
_diffrn_standards_number 0
_exptl_absorpt_coefficient_mu 2.257
_exptl_absorpt_correction_T_max 0.7456
_exptl_absorpt_correction_T_min 0.5268
_exptl_absorpt_correction_type multi-scan
_exptl_absorpt_process_details
;
SADABS-2016/2 (Bruker,2016/2) was used for absorption correction.
wR2(int) was 0.1308 before and 0.0701 after correction.
The Ratio of minimum to maximum transmission is 0.7065.
The \l/2 correction factor is Not present.
;
_exptl_crystal_colour 'clear light colourless'
_exptl_crystal_colour_lustre clear
_exptl_crystal_colour_modifier light
_exptl_crystal_colour_primary colourless
_exptl_crystal_density_diffrn 1.486
_exptl_crystal_description plate
_exptl_crystal_F_000 1504
_exptl_crystal_size_max 0.42
_exptl_crystal_size_mid 0.34
_exptl_crystal_size_min 0.08
_refine_diff_density_max 0.224
_refine_diff_density_min -0.314
_refine_diff_density_rms 0.044
_refine_ls_extinction_method none
_refine_ls_goodness_of_fit_ref 1.026
_refine_ls_hydrogen_treatment mixed
_refine_ls_matrix_type full
_refine_ls_number_parameters 221
_refine_ls_number_reflns 2915
_refine_ls_number_restraints 0
_refine_ls_restrained_S_all 1.026
_refine_ls_R_factor_all 0.0525
_refine_ls_R_factor_gt 0.0313
_refine_ls_shift/su_max 0.001
_refine_ls_shift/su_mean 0.000
_refine_ls_structure_factor_coef Fsqd
_refine_ls_weighting_details 'w=1/[\s^2^(Fo^2^)+(0.0307P)^2^+1.1471P] where P=(Fo^2^+2Fc^2^)/3'
_refine_ls_weighting_scheme calc
_refine_ls_wR_factor_gt 0.0706
_refine_ls_wR_factor_ref 0.0794
_reflns_Friedel_coverage 0.000
_reflns_number_gt 2117
_reflns_number_total 2915
_reflns_threshold_expression 'I > 2\s(I)'
_cod_data_source_file d3cc02209a2.cif
_cod_data_source_block mo_glh_mwb_zyh_3_301a_2_0m_a
_cod_database_code 7131794
_shelx_shelxl_version_number 2014/7
_shelx_space_group_comment
;
The symmetry employed for this shelxl refinement is uniquely defined
by the following loop, which should always be used as a source of
symmetry information in preference to the above space-group names.
They are only intended as comments.
;
_shelx_estimated_absorpt_t_max 0.840
_shelx_estimated_absorpt_t_min 0.451
_olex2_refinement_description
;
1. Fixed Uiso
 At 1.2 times of:
  All C(H) groups
2.a Aromatic/amide H refined with riding coordinates:
 C2(H2), C3(H3), C4(H4), C5(H5), C9(H9), C10(H10), C11(H11), C12(H12),
 C14(H14), C16(H16), C17(H17), C18(H18), C19(H19), C21(H21)
;
_olex2_submission_special_instructions 'No special instructions were received'

loop_
_space_group_symop_operation_xyz
'x, y, z'
'x+1/2, -y+1/2, -z'
'-x, y+1/2, -z+1/2'
'-x+1/2, -y, z+1/2'
'-x, -y, -z'
'-x-1/2, y-1/2, z'
'x, -y-1/2, z-1/2'
'x-1/2, y, -z-1/2'

loop_
_atom_site_label
_atom_site_type_symbol
_atom_site_fract_x
_atom_site_fract_y
_atom_site_fract_z
_atom_site_U_iso_or_equiv
_atom_site_adp_type
_atom_site_occupancy
_atom_site_site_symmetry_order
_atom_site_calc_flag
_atom_site_refinement_flags_posn
_atom_site_refinement_flags_adp
_atom_site_refinement_flags_occupancy
_atom_site_disorder_assembly
_atom_site_disorder_group
Se1 Se 0.15171(4) 0.41730(2) 0.31135(2) 0.06171(13) Uani 1 1 d . . . . .
N1 N 0.1935(3) 0.45145(13) 0.45816(12) 0.0522(6) Uani 1 1 d . . . . .
C1 C 0.0724(3) 0.36869(14) 0.38331(12) 0.0484(6) Uani 1 1 d . . . . .
C2 C -0.0189(3) 0.30719(15) 0.37210(14) 0.0588(7) Uani 1 1 d . . . . .
H2 H -0.0391 0.2934 0.3316 0.071 Uiso 1 1 calc R U . . .
C3 C -0.0801(4) 0.26634(15) 0.41937(17) 0.0671(8) Uani 1 1 d . . . . .
H3 H -0.1405 0.2251 0.4109 0.080 Uiso 1 1 calc R U . . .
C4 C -0.0518(4) 0.28652(17) 0.47905(16) 0.0687(9) Uani 1 1 d . . . . .
H4 H -0.0947 0.2596 0.5113 0.082 Uiso 1 1 calc R U . . .
C5 C 0.0408(3) 0.34710(15) 0.49133(14) 0.0581(7) Uani 1 1 d . . . . .
H5 H 0.0604 0.3602 0.5320 0.070 Uiso 1 1 calc R U . . .
C6 C 0.1050(3) 0.38860(14) 0.44402(13) 0.0468(6) Uani 1 1 d . . . . .
C7 C 0.3553(3) 0.46001(14) 0.43454(12) 0.0471(6) Uani 1 1 d . . . . .
C8 C 0.3837(3) 0.51450(14) 0.39229(12) 0.0464(6) Uani 1 1 d . . . . .
C9 C 0.5425(3) 0.52730(17) 0.37364(13) 0.0606(8) Uani 1 1 d . . . . .
H9 H 0.5649 0.5646 0.3462 0.073 Uiso 1 1 calc R U . . .
C10 C 0.6658(3) 0.4847(2) 0.39593(15) 0.0702(9) Uani 1 1 d . . . . .
H10 H 0.7709 0.4931 0.3829 0.084 Uiso 1 1 calc R U . . .
C11 C 0.6352(4) 0.43045(17) 0.43673(16) 0.0669(9) Uani 1 1 d . . . . .
H11 H 0.7190 0.4016 0.4511 0.080 Uiso 1 1 calc R U . . .
C12 C 0.4800(4) 0.41819(15) 0.45686(14) 0.0595(8) Uani 1 1 d . . . . .
H12 H 0.4595 0.3818 0.4854 0.071 Uiso 1 1 calc R U . . .
C13 C 0.2465(3) 0.55571(14) 0.36569(11) 0.0437(6) Uani 1 1 d . . . . .
C14 C 0.2327(3) 0.62890(15) 0.37267(12) 0.0489(7) Uani 1 1 d . . . . .
H14 H 0.3100 0.6534 0.3956 0.059 Uiso 1 1 calc R U . . .
C15 C 0.1050(3) 0.66878(14) 0.34625(12) 0.0471(6) Uani 1 1 d . . . . .
C16 C 0.0914(3) 0.74458(16) 0.35161(14) 0.0594(7) Uani 1 1 d . . . . .
H16 H 0.1660 0.7701 0.3751 0.071 Uiso 1 1 calc R U . . .
C17 C -0.0299(4) 0.78105(18) 0.32271(14) 0.0682(9) Uani 1 1 d . . . . .
H17 H -0.0370 0.8311 0.3265 0.082 Uiso 1 1 calc R U . . .
C18 C -0.1434(4) 0.7436(2) 0.28752(15) 0.0693(9) Uani 1 1 d . . . . .
H18 H -0.2247 0.7690 0.2675 0.083 Uiso 1 1 calc R U . . .
C19 C -0.1360(3) 0.67065(18) 0.28232(14) 0.0614(8) Uani 1 1 d . . . . .
H19 H -0.2139 0.6463 0.2596 0.074 Uiso 1 1 calc R U . . .
C20 C -0.0114(3) 0.63110(15) 0.31100(11) 0.0474(6) Uani 1 1 d . . . . .
C21 C 0.0039(3) 0.55527(15) 0.30456(11) 0.0516(7) Uani 1 1 d . . . . .
H21 H -0.0723 0.5301 0.2816 0.062 Uiso 1 1 calc R U . . .
C22 C 0.1277(3) 0.51801(14) 0.33117(12) 0.0473(6) Uani 1 1 d . . . . .
H1 H 0.191(3) 0.4593(14) 0.4951(13) 0.042(8) Uiso 1 1 d . . . . .

loop_
_atom_site_aniso_label
_atom_site_aniso_U_11
_atom_site_aniso_U_22
_atom_site_aniso_U_33
_atom_site_aniso_U_23
_atom_site_aniso_U_13
_atom_site_aniso_U_12
Se1 0.0887(2) 0.0525(2) 0.04398(18) -0.00657(14) 0.00164(15) -0.01237(15)
N1 0.0613(15) 0.0548(15) 0.0406(14) -0.0049(12) 0.0029(11) -0.0120(11)
C1 0.0474(15) 0.0430(15) 0.0548(17) -0.0004(13) -0.0002(12) -0.0033(12)
C2 0.0571(17) 0.0536(17) 0.0658(19) -0.0101(15) -0.0018(15) -0.0050(14)
C3 0.0645(19) 0.0441(18) 0.093(3) 0.0011(17) 0.0000(18) -0.0117(15)
C4 0.070(2) 0.0577(19) 0.078(2) 0.0140(17) 0.0101(17) -0.0088(16)
C5 0.0592(17) 0.0584(18) 0.0567(18) 0.0082(15) 0.0003(14) -0.0047(14)
C6 0.0446(14) 0.0413(14) 0.0546(17) 0.0023(13) -0.0012(12) -0.0006(12)
C7 0.0504(15) 0.0466(15) 0.0442(15) -0.0062(12) -0.0061(12) -0.0030(13)
C8 0.0428(14) 0.0479(16) 0.0483(16) -0.0019(13) -0.0039(11) -0.0036(12)
C9 0.0525(17) 0.073(2) 0.0559(18) 0.0002(15) 0.0044(14) -0.0057(15)
C10 0.0451(17) 0.093(3) 0.073(2) -0.016(2) 0.0018(15) 0.0016(17)
C11 0.0609(19) 0.066(2) 0.074(2) -0.0175(18) -0.0162(16) 0.0128(16)
C12 0.0686(19) 0.0489(16) 0.0611(18) -0.0024(14) -0.0192(15) -0.0012(15)
C13 0.0436(14) 0.0474(15) 0.0399(14) 0.0044(12) 0.0008(11) -0.0078(12)
C14 0.0445(15) 0.0552(18) 0.0470(16) 0.0005(13) -0.0034(12) -0.0114(13)
C15 0.0478(15) 0.0523(16) 0.0413(15) 0.0052(12) 0.0057(12) -0.0035(12)
C16 0.0652(17) 0.0557(18) 0.0574(19) 0.0003(15) 0.0037(15) -0.0009(15)
C17 0.083(2) 0.062(2) 0.060(2) 0.0093(16) 0.0097(17) 0.0169(17)
C18 0.0641(19) 0.086(3) 0.0574(19) 0.0145(18) 0.0073(16) 0.0219(18)
C19 0.0519(17) 0.081(2) 0.0510(18) 0.0091(16) -0.0007(14) 0.0008(16)
C20 0.0419(14) 0.0631(17) 0.0373(14) 0.0083(13) 0.0012(12) -0.0029(12)
C21 0.0509(17) 0.0621(17) 0.0418(16) 0.0052(13) -0.0063(12) -0.0156(13)
C22 0.0543(16) 0.0479(16) 0.0398(14) 0.0030(12) 0.0006(12) -0.0123(13)

loop_
_atom_type_symbol
_atom_type_description
_atom_type_scat_dispersion_real
_atom_type_scat_dispersion_imag
_atom_type_scat_source
C C 0.0033 0.0016 'International Tables Vol C Tables 4.2.6.8 and 6.1.1.4'
H H 0.0000 0.0000 'International Tables Vol C Tables 4.2.6.8 and 6.1.1.4'
N N 0.0061 0.0033 'International Tables Vol C Tables 4.2.6.8 and 6.1.1.4'
Se Se -0.0929 2.2259 'International Tables Vol C Tables 4.2.6.8 and 6.1.1.4'

loop_
_geom_angle_atom_site_label_1
_geom_angle_atom_site_label_2
_geom_angle_atom_site_label_3
_geom_angle
_geom_angle_site_symmetry_1
_geom_angle_site_symmetry_3
_geom_angle_publ_flag
C1 Se1 C22 103.59(11) . . ?
C6 N1 C7 119.9(2) . . ?
C6 N1 H1 110.3(18) . . ?
C7 N1 H1 110.8(17) . . ?
C2 C1 Se1 115.3(2) . . ?
C2 C1 C6 119.2(3) . . ?
C6 C1 Se1 125.39(19) . . ?
C1 C2 H2 119.3 . . ?
C3 C2 C1 121.4(3) . . ?
C3 C2 H2 119.3 . . ?
C2 C3 H3 120.2 . . ?
C4 C3 C2 119.7(3) . . ?
C4 C3 H3 120.2 . . ?
C3 C4 H4 120.1 . . ?
C3 C4 C5 119.9(3) . . ?
C5 C4 H4 120.1 . . ?
C4 C5 H5 119.4 . . ?
C4 C5 C6 121.2(3) . . ?
C6 C5 H5 119.4 . . ?
C1 C6 N1 121.7(2) . . ?
C5 C6 N1 119.6(3) . . ?
C5 C6 C1 118.6(2) . . ?
C8 C7 N1 118.2(2) . . ?
C12 C7 N1 120.8(3) . . ?
C12 C7 C8 120.9(3) . . ?
C7 C8 C9 118.4(2) . . ?
C7 C8 C13 120.0(2) . . ?
C9 C8 C13 121.5(2) . . ?
C8 C9 H9 119.9 . . ?
C10 C9 C8 120.1(3) . . ?
C10 C9 H9 119.9 . . ?
C9 C10 H10 119.7 . . ?
C11 C10 C9 120.6(3) . . ?
C11 C10 H10 119.7 . . ?
C10 C11 H11 119.9 . . ?
C10 C11 C12 120.1(3) . . ?
C12 C11 H11 119.9 . . ?
C7 C12 H12 120.1 . . ?
C11 C12 C7 119.9(3) . . ?
C11 C12 H12 120.1 . . ?
C14 C13 C8 121.9(2) . . ?
C14 C13 C22 119.0(2) . . ?
C22 C13 C8 119.1(2) . . ?
C13 C14 H14 118.8 . . ?
C13 C14 C15 122.3(2) . . ?
C15 C14 H14 118.8 . . ?
C14 C15 C20 118.4(2) . . ?
C16 C15 C14 123.0(3) . . ?
C16 C15 C20 118.6(2) . . ?
C15 C16 H16 119.6 . . ?
C17 C16 C15 120.8(3) . . ?
C17 C16 H16 119.6 . . ?
C16 C17 H17 119.8 . . ?
C16 C17 C18 120.4(3) . . ?
C18 C17 H17 119.8 . . ?
C17 C18 H18 119.7 . . ?
C19 C18 C17 120.5(3) . . ?
C19 C18 H18 119.7 . . ?
C18 C19 H19 119.6 . . ?
C18 C19 C20 120.8(3) . . ?
C20 C19 H19 119.6 . . ?
C19 C20 C15 119.0(3) . . ?
C19 C20 C21 122.4(3) . . ?
C21 C20 C15 118.6(2) . . ?
C20 C21 H21 119.2 . . ?
C22 C21 C20 121.7(2) . . ?
C22 C21 H21 119.2 . . ?
C13 C22 Se1 121.4(2) . . ?
C21 C22 Se1 118.16(19) . . ?
C21 C22 C13 119.9(2) . . ?

loop_
_geom_bond_atom_site_label_1
_geom_bond_atom_site_label_2
_geom_bond_distance
_geom_bond_site_symmetry_2
_geom_bond_publ_flag
Se1 C1 1.918(3) . ?
Se1 C22 1.919(3) . ?
N1 C6 1.407(3) . ?
N1 C7 1.447(3) . ?
N1 H1 0.82(3) . ?
C1 C2 1.387(4) . ?
C1 C6 1.395(4) . ?
C2 H2 0.9300 . ?
C2 C3 1.371(4) . ?
C3 H3 0.9300 . ?
C3 C4 1.368(4) . ?
C4 H4 0.9300 . ?
C4 C5 1.383(4) . ?
C5 H5 0.9300 . ?
C5 C6 1.388(4) . ?
C7 C8 1.382(4) . ?
C7 C12 1.380(4) . ?
C8 C9 1.400(3) . ?
C8 C13 1.486(3) . ?
C9 H9 0.9300 . ?
C9 C10 1.379(4) . ?
C10 H10 0.9300 . ?
C10 C11 1.361(4) . ?
C11 H11 0.9300 . ?
C11 C12 1.379(4) . ?
C12 H12 0.9300 . ?
C13 C14 1.365(4) . ?
C13 C22 1.421(3) . ?
C14 H14 0.9300 . ?
C14 C15 1.412(4) . ?
C15 C16 1.409(4) . ?
C15 C20 1.416(3) . ?
C16 H16 0.9300 . ?
C16 C17 1.364(4) . ?
C17 H17 0.9300 . ?
C17 C18 1.397(4) . ?
C18 H18 0.9300 . ?
C18 C19 1.353(4) . ?
C19 H19 0.9300 . ?
C19 C20 1.411(4) . ?
C20 C21 1.413(4) . ?
C21 H21 0.9300 . ?
C21 C22 1.365(4) . ?

loop_
_geom_torsion_atom_site_label_1
_geom_torsion_atom_site_label_2
_geom_torsion_atom_site_label_3
_geom_torsion_atom_site_label_4
_geom_torsion
_geom_torsion_site_symmetry_1
_geom_torsion_site_symmetry_2
_geom_torsion_site_symmetry_3
_geom_torsion_site_symmetry_4
_geom_torsion_publ_flag
Se1 C1 C2 C3 178.5(2) . . . . ?
Se1 C1 C6 N1 4.6(4) . . . . ?
Se1 C1 C6 C5 -178.9(2) . . . . ?
N1 C7 C8 C9 174.2(2) . . . . ?
N1 C7 C8 C13 -8.5(4) . . . . ?
N1 C7 C12 C11 -175.7(3) . . . . ?
C1 C2 C3 C4 0.4(5) . . . . ?
C2 C1 C6 N1 -178.4(2) . . . . ?
C2 C1 C6 C5 -1.8(4) . . . . ?
C2 C3 C4 C5 -1.3(5) . . . . ?
C3 C4 C5 C6 0.6(4) . . . . ?
C4 C5 C6 N1 177.6(3) . . . . ?
C4 C5 C6 C1 0.9(4) . . . . ?
C6 N1 C7 C8 113.9(3) . . . . ?
C6 N1 C7 C12 -70.6(3) . . . . ?
C6 C1 C2 C3 1.2(4) . . . . ?
C7 N1 C6 C1 -58.4(4) . . . . ?
C7 N1 C6 C5 125.1(3) . . . . ?
C7 C8 C9 C10 1.9(4) . . . . ?
C7 C8 C13 C14 120.1(3) . . . . ?
C7 C8 C13 C22 -60.9(3) . . . . ?
C8 C7 C12 C11 -0.3(4) . . . . ?
C8 C9 C10 C11 -0.8(5) . . . . ?
C8 C13 C14 C15 178.4(2) . . . . ?
C8 C13 C22 Se1 -6.3(3) . . . . ?
C8 C13 C22 C21 -177.7(2) . . . . ?
C9 C8 C13 C14 -62.7(4) . . . . ?
C9 C8 C13 C22 116.3(3) . . . . ?
C9 C10 C11 C12 -0.8(5) . . . . ?
C10 C11 C12 C7 1.4(4) . . . . ?
C12 C7 C8 C9 -1.3(4) . . . . ?
C12 C7 C8 C13 176.0(2) . . . . ?
C13 C8 C9 C10 -175.4(3) . . . . ?
C13 C14 C15 C16 -178.2(3) . . . . ?
C13 C14 C15 C20 -0.5(4) . . . . ?
C14 C13 C22 Se1 172.74(19) . . . . ?
C14 C13 C22 C21 1.3(4) . . . . ?
C14 C15 C16 C17 176.8(3) . . . . ?
C14 C15 C20 C19 -177.5(2) . . . . ?
C14 C15 C20 C21 0.9(4) . . . . ?
C15 C16 C17 C18 0.4(4) . . . . ?
C15 C20 C21 C22 -0.2(4) . . . . ?
C16 C15 C20 C19 0.3(4) . . . . ?
C16 C15 C20 C21 178.7(2) . . . . ?
C16 C17 C18 C19 0.9(5) . . . . ?
C17 C18 C19 C20 -1.6(4) . . . . ?
C18 C19 C20 C15 0.9(4) . . . . ?
C18 C19 C20 C21 -177.4(3) . . . . ?
C19 C20 C21 C22 178.1(2) . . . . ?
C20 C15 C16 C17 -0.9(4) . . . . ?
C20 C21 C22 Se1 -172.58(19) . . . . ?
C20 C21 C22 C13 -0.9(4) . . . . ?
C22 C13 C14 C15 -0.6(4) . . . . ?
